data_3000648
loop_
_publ_author_name
'Chang, Ming'

_journal_name_full 'To be published'
_chemical_formula_sum 'La2.29 Li1.14 Mo4 O16'
_space_group_name_Hall '-I 4ad'
_space_group_name_H-M_alt 'I 41/a :2'
_cell_angle_alpha 90
_cell_angle_beta 90
_cell_angle_gamma 90
_cell_length_a 5.2012(11)
_cell_length_b 5.2012(11)
_cell_length_c 11.355(4)
_cell_measurement_temperature 300.00
_cell_volume 307.18(14)
_diffrn_ambient_temperature 300.00
_diffrn_radiation_type MoK\a
_diffrn_radiation_wavelength 0.71073
_refine_ls_goodness_of_fit_ref 1.230
_refine_ls_R_factor_all 0.0580
_refine_ls_R_factor_gt 0.0571
_refine_ls_wR_factor_gt 0.1444
_refine_ls_wR_factor_ref 0.1448
_cod_database_code 3000648
_cod_hold_until_date 2027-08-10
_cod_depositor_requested_release_date 2027-08-10

loop_
_atom_site_label
_atom_site_fract_x
_atom_site_fract_y
_atom_site_fract_z
? ? ? ?
